data_4127634
loop_
_publ_author_name
'Shen, Di'
'Xu, Youjun'
'Shi, Shi-Liang'

_publ_section_title
;
 A Bulky Chiral N-Heterocyclic Carbene Palladium Catalyst Enables Highly
 Enantioselective Suzuki-Miyaura Cross-Coupling Reactions for the
 Synthesis of Biaryl Atropisomers.
;
_journal_issue 37
_journal_name_full 'Journal of the American Chemical Society'
_journal_page_first 14938
_journal_page_last 14945
_journal_paper_doi 10.1021/jacs.9b08578
_journal_volume 141
_journal_year 2019
_chemical_absolute_configuration rmad
_chemical_formula_moiety 'C23 H20 O2'
_chemical_formula_sum 'C23 H20 O2'
_chemical_formula_weight 328.39
_space_group_crystal_system orthorhombic
_space_group_IT_number 19
_space_group_name_Hall 'P 2ac 2ab'
_space_group_name_H-M_alt 'P 21 21 21'
_symmetry_space_group_name_Hall 'P 2ac 2ab'
_symmetry_space_group_name_H-M 'P 21 21 21'
_atom_sites_solution_hydrogens geom
_atom_sites_solution_primary dual
_audit_creation_date 2019-02-25
_audit_creation_method
;
Olex2 1.2
(compiled 2018.05.29 svn.r3508 for OlexSys, GUI svn.r5506)
;
_cell_angle_alpha 90
_cell_angle_beta 90
_cell_angle_gamma 90
_cell_formula_units_Z 4
_cell_length_a 7.5968(2)
_cell_length_b 8.4886(2)
_cell_length_c 27.1575(5)
_cell_measurement_reflns_used 9962
_cell_measurement_temperature 170(2)
_cell_measurement_theta_max 54.92
_cell_measurement_theta_min 6.81
_cell_volume 1751.28(7)
_computing_cell_refinement 'SAINT v8.37A (Bruker, 2015)'
_computing_data_reduction 'SAINT v8.37A (Bruker, 2015)'
_computing_molecular_graphics 'Olex2 (Dolomanov et al., 2009)'
_computing_publication_material 'Olex2 (Dolomanov et al., 2009)'
_computing_structure_refinement 'ShelXL (Sheldrick, 2015)'
_computing_structure_solution 'ShelXT (Sheldrick, 2015)'
_diffrn_ambient_temperature 169.98
_diffrn_measured_fraction_theta_full 0.996
_diffrn_measured_fraction_theta_max 0.996
_diffrn_measurement_device_type 'Bruker D8 Venture'
_diffrn_measurement_method '\f and \w scans'
_diffrn_radiation_type GaK\a
_diffrn_radiation_wavelength 1.34139
_diffrn_reflns_av_R_equivalents 0.0334
_diffrn_reflns_av_unetI/netI 0.0198
_diffrn_reflns_Laue_measured_fraction_full 0.996
_diffrn_reflns_Laue_measured_fraction_max 0.996
_diffrn_reflns_limit_h_max 9
_diffrn_reflns_limit_h_min -9
_diffrn_reflns_limit_k_max 10
_diffrn_reflns_limit_k_min -10
_diffrn_reflns_limit_l_max 32
_diffrn_reflns_limit_l_min -33
_diffrn_reflns_number 21959
_diffrn_reflns_point_group_measured_fraction_full 0.997
_diffrn_reflns_point_group_measured_fraction_max 0.997
_diffrn_reflns_theta_full 53.594
_diffrn_reflns_theta_max 54.891
_diffrn_reflns_theta_min 2.831
_diffrn_standards_number 0
_exptl_absorpt_coefficient_mu 0.395
_exptl_absorpt_correction_T_max 0.7508
_exptl_absorpt_correction_T_min 0.6209
_exptl_absorpt_correction_type multi-scan
_exptl_absorpt_process_details
'SADABS-2016/2 (Bruker,2016/2) was used for absorption correction. wR2(int) was 0.1438 before and 0.0488 after correction. The Ratio of minimum to maximum transmission is 0.8241. The \l/2 correction factor is Not present.'
_exptl_crystal_colour colourless
_exptl_crystal_density_diffrn 1.245
_exptl_crystal_description block
_exptl_crystal_F_000 696
_exptl_crystal_size_max 0.18
_exptl_crystal_size_mid 0.15
_exptl_crystal_size_min 0.12
_refine_diff_density_max 0.163
_refine_diff_density_min -0.130
_refine_diff_density_rms 0.028
_refine_ls_abs_structure_details
;
 Flack x determined using 1345 quotients [(I+)-(I-)]/[(I+)+(I-)]
 (Parsons, Flack and Wagner, Acta Cryst. B69 (2013) 249-259).
;
_refine_ls_abs_structure_Flack -0.02(6)
_refine_ls_extinction_method none
_refine_ls_goodness_of_fit_ref 1.065
_refine_ls_hydrogen_treatment constr
_refine_ls_matrix_type full
_refine_ls_number_parameters 227
_refine_ls_number_reflns 3316
_refine_ls_number_restraints 0
_refine_ls_restrained_S_all 1.065
_refine_ls_R_factor_all 0.0269
_refine_ls_R_factor_gt 0.0264
_refine_ls_shift/su_max 0.001
_refine_ls_shift/su_mean 0.000
_refine_ls_structure_factor_coef Fsqd
_refine_ls_weighting_details 'w=1/[\s^2^(Fo^2^)+(0.0370P)^2^+0.2431P] where P=(Fo^2^+2Fc^2^)/3'
_refine_ls_weighting_scheme calc
_refine_ls_wR_factor_gt 0.0703
_refine_ls_wR_factor_ref 0.0707
_reflns_Friedel_coverage 0.713
_reflns_Friedel_fraction_full 0.998
_reflns_Friedel_fraction_max 0.998
_reflns_number_gt 3260
_reflns_number_total 3316
_reflns_threshold_expression 'I > 2\s(I)'
_cod_data_source_file ja9b08578_si_001.cif
_cod_data_source_block mj19097_0m
_cod_database_code 4127634
_shelx_shelxl_version_number 2016/6
_shelx_space_group_comment
;
The symmetry employed for this shelxl refinement is uniquely defined
by the following loop, which should always be used as a source of
symmetry information in preference to the above space-group names.
They are only intended as comments.
;
_shelx_estimated_absorpt_t_max 0.954
_shelx_estimated_absorpt_t_min 0.932
_olex2_refinement_description
;
1. Fixed Uiso
 At 1.2 times of:
  All C(H) groups, All C(H,H) groups
 At 1.5 times of:
  All C(H,H,H) groups
2.a Secondary CH2 refined with riding coordinates:
 C21(H21A,H21B), C22(H22A,H22B)
2.b Aromatic/amide H refined with riding coordinates:
 C1(H1), C2(H2), C3(H3), C5(H5), C6(H6), C7(H7), C8(H8), C13(H13), C14(H14),
 C15(H15), C16(H16), C18(H18), C19(H19)
2.c Idealised Me refined as rotating group:
 C23(H23A,H23B,H23C)
;
_olex2_submission_special_instructions 'No special instructions were received'

loop_
_space_group_symop_operation_xyz
'x, y, z'
'-x+1/2, -y, z+1/2'
'-x, y+1/2, -z+1/2'
'x+1/2, -y+1/2, -z'

loop_
_atom_site_label
_atom_site_type_symbol
_atom_site_fract_x
_atom_site_fract_y
_atom_site_fract_z
_atom_site_U_iso_or_equiv
_atom_site_adp_type
_atom_site_occupancy
_atom_site_site_symmetry_order
_atom_site_calc_flag
_atom_site_refinement_flags_posn
O1 O 0.76724(16) 0.54184(12) 0.33659(4) 0.0333(3) Uani 1 1 d .
O2 O 0.83654(16) 0.77307(13) 0.37950(4) 0.0372(3) Uani 1 1 d .
C1 C 0.99995(19) 0.22219(18) 0.37258(6) 0.0277(3) Uani 1 1 d .
H1 H 1.024163 0.274300 0.402793 0.033 Uiso 1 1 calc R
C2 C 1.1362(2) 0.1392(2) 0.34864(6) 0.0326(4) Uani 1 1 d .
H2 H 1.250373 0.135654 0.362842 0.039 Uiso 1 1 calc R
C3 C 1.1043(2) 0.06410(19) 0.30508(6) 0.0316(3) Uani 1 1 d .
H3 H 1.196975 0.009237 0.289039 0.038 Uiso 1 1 calc R
C4 C 0.9344(2) 0.06710(17) 0.28356(5) 0.0254(3) Uani 1 1 d .
C5 C 0.8965(2) -0.01097(18) 0.23864(6) 0.0324(3) Uani 1 1 d .
H5 H 0.987944 -0.065213 0.221831 0.039 Uiso 1 1 calc R
C6 C 0.7314(2) -0.0095(2) 0.21917(6) 0.0376(4) Uani 1 1 d .
H6 H 0.708737 -0.062368 0.188988 0.045 Uiso 1 1 calc R
C7 C 0.5940(2) 0.0699(2) 0.24355(6) 0.0378(4) Uani 1 1 d .
H7 H 0.478671 0.068812 0.230038 0.045 Uiso 1 1 calc R
C8 C 0.6259(2) 0.14873(19) 0.28670(5) 0.0295(3) Uani 1 1 d .
H8 H 0.532507 0.203323 0.302522 0.035 Uiso 1 1 calc R
C9 C 0.79606(19) 0.14996(16) 0.30802(5) 0.0228(3) Uani 1 1 d .
C10 C 0.83345(18) 0.22932(16) 0.35327(5) 0.0224(3) Uani 1 1 d .
C11 C 0.69018(18) 0.31510(17) 0.38008(5) 0.0229(3) Uani 1 1 d .
C12 C 0.58245(18) 0.23360(17) 0.41457(5) 0.0235(3) Uani 1 1 d .
C13 C 0.60235(19) 0.06986(18) 0.42371(5) 0.0270(3) Uani 1 1 d .
H13 H 0.686456 0.011001 0.405496 0.032 Uiso 1 1 calc R
C14 C 0.5015(2) -0.0039(2) 0.45849(6) 0.0350(4) Uani 1 1 d .
H14 H 0.516707 -0.113488 0.464199 0.042 Uiso 1 1 calc R
C15 C 0.3753(2) 0.0804(2) 0.48600(6) 0.0400(4) Uani 1 1 d .
H15 H 0.307634 0.028179 0.510471 0.048 Uiso 1 1 calc R
C16 C 0.3507(2) 0.2373(2) 0.47736(6) 0.0369(4) Uani 1 1 d .
H16 H 0.264262 0.293270 0.495631 0.044 Uiso 1 1 calc R
C17 C 0.45193(19) 0.31793(19) 0.44157(5) 0.0284(3) Uani 1 1 d .
C18 C 0.4299(2) 0.4801(2) 0.43194(6) 0.0340(4) Uani 1 1 d .
H18 H 0.342469 0.537188 0.449471 0.041 Uiso 1 1 calc R
C19 C 0.5312(2) 0.55715(19) 0.39807(6) 0.0332(4) Uani 1 1 d .
H19 H 0.513674 0.666308 0.392108 0.040 Uiso 1 1 calc R
C20 C 0.6621(2) 0.47351(18) 0.37194(5) 0.0267(3) Uani 1 1 d .
C21 C 0.7818(3) 0.70955(18) 0.33502(6) 0.0382(4) Uani 1 1 d .
H21A H 0.866860 0.739366 0.309012 0.046 Uiso 1 1 calc R
H21B H 0.666103 0.755006 0.326149 0.046 Uiso 1 1 calc R
C22 C 1.0112(2) 0.7296(2) 0.39351(8) 0.0465(5) Uani 1 1 d .
H22A H 1.096105 0.760226 0.367558 0.056 Uiso 1 1 calc R
H22B H 1.019036 0.614361 0.398567 0.056 Uiso 1 1 calc R
C23 C 1.0509(3) 0.8149(2) 0.44041(9) 0.0594(6) Uani 1 1 d .
H23A H 1.045012 0.928786 0.434694 0.089 Uiso 1 1 calc GR
H23B H 1.169184 0.786583 0.451733 0.089 Uiso 1 1 calc GR
H23C H 0.964384 0.785240 0.465527 0.089 Uiso 1 1 calc GR

loop_
_atom_site_aniso_label
_atom_site_aniso_U_11
_atom_site_aniso_U_22
_atom_site_aniso_U_33
_atom_site_aniso_U_23
_atom_site_aniso_U_13
_atom_site_aniso_U_12
O1 0.0490(7) 0.0207(5) 0.0301(5) 0.0009(4) 0.0060(5) 0.0023(5)
O2 0.0435(6) 0.0260(6) 0.0421(6) -0.0047(5) -0.0039(5) 0.0055(5)
C1 0.0264(7) 0.0283(7) 0.0286(7) 0.0006(6) -0.0009(6) -0.0006(6)
C2 0.0216(7) 0.0341(8) 0.0423(9) 0.0037(7) 0.0008(6) 0.0019(6)
C3 0.0258(7) 0.0288(7) 0.0401(8) 0.0026(7) 0.0112(6) 0.0047(6)
C4 0.0291(7) 0.0201(6) 0.0270(7) 0.0026(6) 0.0091(6) 0.0010(6)
C5 0.0423(9) 0.0254(7) 0.0295(7) -0.0022(6) 0.0136(7) 0.0021(7)
C6 0.0521(10) 0.0347(8) 0.0259(7) -0.0081(7) 0.0020(7) -0.0003(8)
C7 0.0394(9) 0.0427(9) 0.0312(8) -0.0057(7) -0.0066(7) 0.0027(8)
C8 0.0288(7) 0.0327(8) 0.0269(7) -0.0036(6) 0.0005(6) 0.0048(6)
C9 0.0266(7) 0.0185(6) 0.0232(7) 0.0027(5) 0.0049(6) 0.0010(5)
C10 0.0247(7) 0.0188(6) 0.0237(7) 0.0017(5) 0.0036(5) 0.0008(5)
C11 0.0241(7) 0.0244(7) 0.0200(6) -0.0041(5) -0.0024(5) 0.0018(6)
C12 0.0221(6) 0.0285(7) 0.0199(6) -0.0048(5) -0.0031(5) 0.0004(6)
C13 0.0280(7) 0.0284(7) 0.0247(7) -0.0039(6) 0.0003(6) -0.0012(6)
C14 0.0401(8) 0.0328(8) 0.0322(8) -0.0005(7) 0.0029(7) -0.0089(7)
C15 0.0400(9) 0.0502(10) 0.0298(8) -0.0035(7) 0.0103(7) -0.0139(8)
C16 0.0310(8) 0.0507(10) 0.0292(8) -0.0110(7) 0.0077(6) -0.0018(7)
C17 0.0240(7) 0.0381(8) 0.0231(7) -0.0087(6) -0.0015(6) 0.0011(6)
C18 0.0302(7) 0.0400(9) 0.0317(8) -0.0122(7) 0.0007(6) 0.0121(7)
C19 0.0397(9) 0.0268(7) 0.0333(8) -0.0062(7) -0.0039(7) 0.0110(7)
C20 0.0318(7) 0.0264(7) 0.0220(6) -0.0022(6) -0.0031(6) 0.0032(6)
C21 0.0560(10) 0.0212(7) 0.0375(9) 0.0030(7) -0.0041(8) 0.0029(7)
C22 0.0407(9) 0.0322(9) 0.0665(13) -0.0007(9) -0.0058(9) 0.0040(8)
C23 0.0709(14) 0.0368(10) 0.0706(14) 0.0049(10) -0.0303(12) -0.0042(10)

loop_
_atom_type_symbol
_atom_type_description
_atom_type_scat_dispersion_real
_atom_type_scat_dispersion_imag
_atom_type_scat_source
C C 0.0148 0.0070 'International Tables Vol C Tables 4.2.6.8 and 6.1.1.4'
H H 0.0000 0.0000 'International Tables Vol C Tables 4.2.6.8 and 6.1.1.4'
O O 0.0412 0.0250 'International Tables Vol C Tables 4.2.6.8 and 6.1.1.4'

loop_
_geom_angle_atom_site_label_1
_geom_angle_atom_site_label_2
_geom_angle_atom_site_label_3
_geom_angle
C20 O1 C21 119.05(12)
C21 O2 C22 114.20(14)
C2 C1 H1 119.2
C10 C1 H1 119.2
C10 C1 C2 121.50(14)
C1 C2 H2 119.9
C3 C2 C1 120.16(15)
C3 C2 H2 119.9
C2 C3 H3 119.7
C2 C3 C4 120.69(14)
C4 C3 H3 119.7
C3 C4 C5 122.10(14)
C3 C4 C9 119.15(13)
C5 C4 C9 118.74(14)
C4 C5 H5 119.4
C6 C5 C4 121.13(14)
C6 C5 H5 119.4
C5 C6 H6 119.8
C5 C6 C7 120.32(15)
C7 C6 H6 119.8
C6 C7 H7 119.8
C8 C7 C6 120.32(16)
C8 C7 H7 119.8
C7 C8 H8 119.5
C7 C8 C9 120.94(14)
C9 C8 H8 119.5
C4 C9 C10 119.04(13)
C8 C9 C4 118.54(13)
C8 C9 C10 122.42(13)
C1 C10 C9 119.43(13)
C1 C10 C11 120.38(13)
C9 C10 C11 120.15(12)
C12 C11 C10 120.08(12)
C20 C11 C10 120.54(13)
C20 C11 C12 119.37(13)
C11 C12 C17 119.62(13)
C13 C12 C11 121.98(13)
C13 C12 C17 118.40(13)
C12 C13 H13 119.7
C14 C13 C12 120.61(14)
C14 C13 H13 119.7
C13 C14 H14 119.5
C13 C14 C15 120.93(16)
C15 C14 H14 119.5
C14 C15 H15 120.1
C16 C15 C14 119.81(16)
C16 C15 H15 120.1
C15 C16 H16 119.5
C15 C16 C17 120.99(15)
C17 C16 H16 119.5
C16 C17 C12 119.23(15)
C18 C17 C12 118.49(14)
C18 C17 C16 122.28(14)
C17 C18 H18 119.2
C19 C18 C17 121.67(14)
C19 C18 H18 119.2
C18 C19 H19 120.2
C18 C19 C20 119.62(14)
C20 C19 H19 120.2
O1 C20 C11 115.64(13)
O1 C20 C19 123.15(14)
C11 C20 C19 121.20(14)
O1 C21 H21A 109.1
O1 C21 H21B 109.1
O2 C21 O1 112.64(13)
O2 C21 H21A 109.1
O2 C21 H21B 109.1
H21A C21 H21B 107.8
O2 C22 H22A 110.4
O2 C22 H22B 110.4
O2 C22 C23 106.80(16)
H22A C22 H22B 108.6
C23 C22 H22A 110.4
C23 C22 H22B 110.4
C22 C23 H23A 109.5
C22 C23 H23B 109.5
C22 C23 H23C 109.5
H23A C23 H23B 109.5
H23A C23 H23C 109.5
H23B C23 H23C 109.5

loop_
_geom_bond_atom_site_label_1
_geom_bond_atom_site_label_2
_geom_bond_distance
O1 C20 1.3770(19)
O1 C21 1.4286(19)
O2 C21 1.386(2)
O2 C22 1.429(2)
C1 H1 0.9500
C1 C2 1.410(2)
C1 C10 1.371(2)
C2 H2 0.9500
C2 C3 1.366(2)
C3 H3 0.9500
C3 C4 1.417(2)
C4 C5 1.418(2)
C4 C9 1.4287(19)
C5 H5 0.9500
C5 C6 1.362(3)
C6 H6 0.9500
C6 C7 1.408(2)
C7 H7 0.9500
C7 C8 1.371(2)
C8 H8 0.9500
C8 C9 1.417(2)
C9 C10 1.4297(19)
C10 C11 1.4984(19)
C11 C12 1.4233(19)
C11 C20 1.379(2)
C12 C13 1.420(2)
C12 C17 1.426(2)
C13 H13 0.9500
C13 C14 1.368(2)
C14 H14 0.9500
C14 C15 1.411(2)
C15 H15 0.9500
C15 C16 1.365(3)
C16 H16 0.9500
C16 C17 1.416(2)
C17 C18 1.411(2)
C18 H18 0.9500
C18 C19 1.366(2)
C19 H19 0.9500
C19 C20 1.413(2)
C21 H21A 0.9900
C21 H21B 0.9900
C22 H22A 0.9900
C22 H22B 0.9900
C22 C23 1.496(3)
C23 H23A 0.9800
C23 H23B 0.9800
C23 H23C 0.9800
